data_7033775
loop_
_publ_author_name
'Bindewald, Elvira'
'Lorenz, Roxana'
'H\"ubner, Olaf'
'Brox, Dominik'
'Herten, Dirk-Peter'
'Kaifer, Elisabeth'
'Himmel, Hans-J\"org'

_publ_section_title
;
 Tetraguanidino-functionalized phenazine and fluorene dyes: synthesis,
 optical properties and metal coordination.
;
_journal_issue 7
_journal_name_full 'Dalton transactions (Cambridge, England : 2003)'
_journal_page_first 3467
_journal_page_last 3485
_journal_paper_doi 10.1039/c4dt03572k
_journal_volume 44
_journal_year 2015
_chemical_formula_sum 'C32 H52 N14'
_chemical_formula_weight 632.88
_chemical_name_systematic
;                                                                               
 ?                              
;
_space_group_IT_number 14
_symmetry_cell_setting monoclinic
_symmetry_space_group_name_Hall '-P 2ybc'
_symmetry_space_group_name_H-M 'P 1 21/c 1'
_atom_sites_solution_hydrogens geom
_atom_sites_solution_primary direct
_atom_sites_solution_secondary difmap
_audit_creation_method SHELXL-97
_audit_update_record
;
2014-07-28 deposited with the CCDC.
2014-12-09 downloaded from the CCDC.
;
_cell_angle_alpha 90.00
_cell_angle_beta 96.68(3)
_cell_angle_gamma 90.00
_cell_formula_units_Z 2
_cell_length_a 7.7470(15)
_cell_length_b 15.440(3)
_cell_length_c 15.074(3)
_cell_measurement_temperature 100
_cell_measurement_theta_max 28.50
_cell_measurement_theta_min 2.64
_cell_volume 1790.8(6)
_computing_cell_refinement 'DENZO/SKALEPACK (Bruker AXS, 1997-2009)'
_computing_data_collection 'COLLECT (Bruker AXS, 1997-2009)'
_computing_data_reduction 'DENZO/SKALEPACK (Bruker AXS, 1997-2009)'
_computing_molecular_graphics 'XPMA (Zsolnai, Huttner, 1994)'
_computing_publication_material 'SHELXL-97 (Sheldrick, 1997)'
_computing_structure_refinement 'SHELXL-97 (Sheldrick, 1997)'
_computing_structure_solution 'SHELXS-97 (Sheldrick, 1997)'
_diffrn_ambient_temperature 100
_diffrn_measured_fraction_theta_full 0.984
_diffrn_measured_fraction_theta_max 0.984
_diffrn_measurement_device_type 'NONIUS KAPPA CCD'
_diffrn_measurement_method 'O-Scan    '
_diffrn_radiation_monochromator graphite
_diffrn_radiation_source 'fine-focus sealed tube'
_diffrn_radiation_type MoK\a
_diffrn_radiation_wavelength 0.71073
_diffrn_reflns_av_R_equivalents 0.0445
_diffrn_reflns_av_sigmaI/netI 0.0549
_diffrn_reflns_limit_h_max 10
_diffrn_reflns_limit_h_min -10
_diffrn_reflns_limit_k_max 20
_diffrn_reflns_limit_k_min -20
_diffrn_reflns_limit_l_max 20
_diffrn_reflns_limit_l_min -20
_diffrn_reflns_number 8641
_diffrn_reflns_theta_full 28.50
_diffrn_reflns_theta_max 28.50
_diffrn_reflns_theta_min 2.64
_exptl_absorpt_coefficient_mu 0.075
_exptl_absorpt_correction_type none
_exptl_crystal_colour brown
_exptl_crystal_density_diffrn 1.174
_exptl_crystal_density_method 'not measured'
_exptl_crystal_description 'box shaped'
_exptl_crystal_F_000 684
_exptl_crystal_size_max 0.40
_exptl_crystal_size_mid 0.25
_exptl_crystal_size_min 0.20
_refine_diff_density_max 0.283
_refine_diff_density_min -0.240
_refine_diff_density_rms 0.047
_refine_ls_extinction_method none
_refine_ls_goodness_of_fit_ref 1.048
_refine_ls_hydrogen_treatment constr
_refine_ls_matrix_type full
_refine_ls_number_parameters 216
_refine_ls_number_reflns 4477
_refine_ls_number_restraints 0
_refine_ls_restrained_S_all 1.048
_refine_ls_R_factor_all 0.0827
_refine_ls_R_factor_gt 0.0588
_refine_ls_shift/su_max 0.000
_refine_ls_shift/su_mean 0.000
_refine_ls_structure_factor_coef Fsqd
_refine_ls_weighting_details 'calc w=1/[\s^2^(Fo^2^)+(0.0760P)^2^+0.3931P] where P=(Fo^2^+2Fc^2^)/3'
_refine_ls_weighting_scheme calc
_refine_ls_wR_factor_gt 0.1407
_refine_ls_wR_factor_ref 0.1530
_reflns_number_gt 3374
_reflns_number_total 4477
_reflns_threshold_expression >2sigma(I)
_cod_data_source_file c4dt03572k2.cif
_cod_data_source_block eb160
_cod_depositor_comments 'Adding full bibliography for 7033775--7033781.cif.'
_cod_original_sg_symbol_H-M P2(1)/c
_cod_database_code 7033775

loop_
_symmetry_equiv_pos_as_xyz
'x, y, z'
'-x, y+1/2, -z+1/2'
'-x, -y, -z'
'x, -y-1/2, z-1/2'

loop_
_atom_site_label
_atom_site_type_symbol
_atom_site_fract_x
_atom_site_fract_y
_atom_site_fract_z
_atom_site_U_iso_or_equiv
_atom_site_adp_type
_atom_site_occupancy
_atom_site_symmetry_multiplicity
_atom_site_calc_flag
_atom_site_refinement_flags
N1 N 0.28128(16) 0.18388(8) -0.21620(8) 0.0280(3) Uani 1 1 d .
N2 N 0.47860(17) 0.29693(8) -0.19815(9) 0.0312(3) Uani 1 1 d .
N3 N 0.56004(17) 0.16371(8) -0.13389(9) 0.0324(3) Uani 1 1 d .
N4 N -0.15997(17) -0.03249(8) 0.31050(8) 0.0293(3) Uani 1 1 d .
N5 N -0.17509(19) -0.09907(9) 0.44587(9) 0.0383(3) Uani 1 1 d .
N6 N 0.04195(18) -0.14354(8) 0.36354(9) 0.0320(3) Uani 1 1 d .
N7 N 0.06258(16) 0.07549(8) 0.04799(8) 0.0266(3) Uani 1 1 d .
C1 C 0.20205(18) 0.11852(9) -0.17110(10) 0.0261(3) Uani 1 1 d .
C2 C 0.17865(19) 0.12617(9) -0.08286(10) 0.0267(3) Uani 1 1 d .
H2 H 0.2232 0.1745 -0.0513 0.032 Uiso 1 1 calc R
C3 C 0.08856(18) 0.06271(9) -0.03778(9) 0.0253(3) Uani 1 1 d .
C4 C -0.02620(18) 0.01339(9) 0.08625(10) 0.0252(3) Uani 1 1 d .
C5 C -0.05512(19) 0.02138(9) 0.17689(10) 0.0266(3) Uani 1 1 d .
H5 H -0.0202 0.0719 0.2075 0.032 Uiso 1 1 calc R
C6 C -0.13271(19) -0.04265(9) 0.22097(10) 0.0264(3) Uani 1 1 d .
C7 C 0.43321(19) 0.21258(9) -0.18298(10) 0.0277(3) Uani 1 1 d .
C8 C 0.3428(2) 0.35545(10) -0.23678(12) 0.0365(4) Uani 1 1 d .
H8A H 0.3271 0.3486 -0.3005 0.055 Uiso 1 1 calc R
H8B H 0.3758 0.4141 -0.2222 0.055 Uiso 1 1 calc R
H8C H 0.2360 0.3422 -0.2132 0.055 Uiso 1 1 calc R
C9 C 0.6515(2) 0.32032(11) -0.21955(13) 0.0417(4) Uani 1 1 d .
H9A H 0.7334 0.2768 -0.1967 0.063 Uiso 1 1 calc R
H9B H 0.6847 0.3752 -0.1928 0.063 Uiso 1 1 calc R
H9C H 0.6502 0.3243 -0.2832 0.063 Uiso 1 1 calc R
C10 C 0.6607(2) 0.19776(12) -0.05436(12) 0.0459(4) Uani 1 1 d .
H10A H 0.6407 0.2589 -0.0504 0.069 Uiso 1 1 calc R
H10B H 0.7820 0.1874 -0.0575 0.069 Uiso 1 1 calc R
H10C H 0.6259 0.1695 -0.0025 0.069 Uiso 1 1 calc R
C11 C 0.5603(2) 0.06995(10) -0.14084(12) 0.0366(4) Uani 1 1 d .
H11A H 0.5011 0.0456 -0.0942 0.055 Uiso 1 1 calc R
H11B H 0.6780 0.0493 -0.1351 0.055 Uiso 1 1 calc R
H11C H 0.5019 0.0529 -0.1979 0.055 Uiso 1 1 calc R
C12 C -0.1006(2) -0.09037(9) 0.36848(10) 0.0297(3) Uani 1 1 d .
C13 C -0.3391(3) -0.05702(14) 0.45281(14) 0.0517(5) Uani 1 1 d .
H13A H -0.3189 0.0018 0.4718 0.078 Uiso 1 1 calc R
H13B H -0.3995 -0.0871 0.4956 0.078 Uiso 1 1 calc R
H13C H -0.4082 -0.0578 0.3956 0.078 Uiso 1 1 calc R
C14 C -0.0728(3) -0.11938(12) 0.53101(11) 0.0482(5) Uani 1 1 d .
H14A H 0.0434 -0.1345 0.5207 0.072 Uiso 1 1 calc R
H14B H -0.1250 -0.1672 0.5587 0.072 Uiso 1 1 calc R
H14C H -0.0696 -0.0698 0.5696 0.072 Uiso 1 1 calc R
C15 C 0.0239(2) -0.23697(10) 0.37413(11) 0.0380(4) Uani 1 1 d .
H15A H -0.0710 -0.2487 0.4080 0.057 Uiso 1 1 calc R
H15B H 0.1293 -0.2601 0.4049 0.057 Uiso 1 1 calc R
H15C H 0.0015 -0.2636 0.3164 0.057 Uiso 1 1 calc R
C16 C 0.1780(2) -0.11783(11) 0.31081(11) 0.0350(4) Uani 1 1 d .
H16A H 0.1496 -0.1373 0.2504 0.053 Uiso 1 1 calc R
H16B H 0.2861 -0.1432 0.3355 0.053 Uiso 1 1 calc R
H16C H 0.1886 -0.0559 0.3115 0.053 Uiso 1 1 calc R

loop_
_atom_site_aniso_label
_atom_site_aniso_U_11
_atom_site_aniso_U_22
_atom_site_aniso_U_33
_atom_site_aniso_U_23
_atom_site_aniso_U_13
_atom_site_aniso_U_12
N1 0.0275(6) 0.0278(6) 0.0286(6) 0.0013(5) 0.0028(5) -0.0018(5)
N2 0.0275(7) 0.0284(7) 0.0384(7) 0.0006(5) 0.0067(5) -0.0026(5)
N3 0.0270(7) 0.0314(7) 0.0377(7) -0.0003(5) -0.0008(5) 0.0002(5)
N4 0.0307(7) 0.0291(6) 0.0288(7) -0.0014(5) 0.0066(5) -0.0015(5)
N5 0.0436(8) 0.0421(8) 0.0309(7) 0.0001(6) 0.0117(6) -0.0043(6)
N6 0.0340(7) 0.0297(7) 0.0320(7) 0.0034(5) 0.0032(5) -0.0003(5)
N7 0.0267(6) 0.0252(6) 0.0276(6) -0.0002(5) 0.0025(5) -0.0003(5)
C1 0.0231(7) 0.0238(7) 0.0313(7) 0.0022(6) 0.0022(6) 0.0012(5)
C2 0.0253(7) 0.0238(7) 0.0307(8) -0.0009(5) 0.0016(6) -0.0009(5)
C3 0.0224(7) 0.0245(7) 0.0284(7) -0.0001(5) 0.0010(5) 0.0014(5)
C4 0.0236(7) 0.0235(7) 0.0281(7) 0.0011(5) 0.0018(6) 0.0020(5)
C5 0.0266(7) 0.0250(7) 0.0279(7) -0.0028(5) 0.0016(6) -0.0007(5)
C6 0.0240(7) 0.0281(7) 0.0271(7) 0.0000(6) 0.0025(6) 0.0031(5)
C7 0.0272(7) 0.0278(7) 0.0284(7) -0.0014(6) 0.0048(6) -0.0001(6)
C8 0.0378(9) 0.0287(8) 0.0434(9) 0.0054(7) 0.0067(7) 0.0008(6)
C9 0.0329(9) 0.0353(9) 0.0590(11) -0.0013(8) 0.0138(8) -0.0067(7)
C10 0.0384(10) 0.0481(11) 0.0477(10) -0.0026(8) -0.0099(8) -0.0007(8)
C11 0.0287(8) 0.0326(8) 0.0484(10) 0.0042(7) 0.0041(7) 0.0037(6)
C12 0.0334(8) 0.0286(7) 0.0277(7) -0.0022(6) 0.0056(6) -0.0051(6)
C13 0.0509(11) 0.0575(12) 0.0516(12) -0.0028(9) 0.0269(9) -0.0037(9)
C14 0.0712(14) 0.0472(11) 0.0264(8) -0.0014(7) 0.0066(8) -0.0141(9)
C15 0.0412(9) 0.0315(8) 0.0395(9) 0.0069(7) -0.0030(7) 0.0007(7)
C16 0.0298(8) 0.0384(9) 0.0367(9) 0.0034(7) 0.0031(6) 0.0011(6)

loop_
_atom_type_symbol
_atom_type_description
_atom_type_scat_dispersion_real
_atom_type_scat_dispersion_imag
_atom_type_scat_source
C C 0.0033 0.0016 'International Tables Vol C Tables 4.2.6.8 and 6.1.1.4'
H H 0.0000 0.0000 'International Tables Vol C Tables 4.2.6.8 and 6.1.1.4'
N N 0.0061 0.0033 'International Tables Vol C Tables 4.2.6.8 and 6.1.1.4'

loop_
_geom_angle_atom_site_label_1
_geom_angle_atom_site_label_2
_geom_angle_atom_site_label_3
_geom_angle
_geom_angle_site_symmetry_3
C7 N1 C1 119.15(13) .
C7 N2 C8 117.87(13) .
C7 N2 C9 122.02(13) .
C8 N2 C9 113.40(13) .
C7 N3 C10 121.63(14) .
C7 N3 C11 120.82(13) .
C10 N3 C11 114.59(13) .
C12 N4 C6 119.45(13) .
C12 N5 C13 118.74(15) .
C12 N5 C14 122.06(15) .
C13 N5 C14 115.17(15) .
C12 N6 C16 120.21(13) .
C12 N6 C15 119.51(13) .
C16 N6 C15 114.60(13) .
C3 N7 C4 116.58(12) .
C2 C1 N1 121.72(13) .
C2 C1 C6 119.16(13) 3
N1 C1 C6 119.00(13) 3
C1 C2 C3 122.24(13) .
C1 C2 H2 118.9 .
C3 C2 H2 118.9 .
N7 C3 C2 119.67(13) .
N7 C3 C4 121.95(13) 3
C2 C3 C4 118.38(13) 3
N7 C4 C5 119.79(13) .
N7 C4 C3 121.47(13) 3
C5 C4 C3 118.71(13) 3
C6 C5 C4 122.24(13) .
C6 C5 H5 118.9 .
C4 C5 H5 118.9 .
C5 C6 N4 120.76(13) .
C5 C6 C1 119.05(13) 3
N4 C6 C1 119.93(13) 3
N1 C7 N2 119.71(13) .
N1 C7 N3 125.04(14) .
N2 C7 N3 115.23(13) .
N2 C8 H8A 109.5 .
N2 C8 H8B 109.5 .
H8A C8 H8B 109.5 .
N2 C8 H8C 109.5 .
H8A C8 H8C 109.5 .
H8B C8 H8C 109.5 .
N2 C9 H9A 109.5 .
N2 C9 H9B 109.5 .
H9A C9 H9B 109.5 .
N2 C9 H9C 109.5 .
H9A C9 H9C 109.5 .
H9B C9 H9C 109.5 .
N3 C10 H10A 109.5 .
N3 C10 H10B 109.5 .
H10A C10 H10B 109.5 .
N3 C10 H10C 109.5 .
H10A C10 H10C 109.5 .
H10B C10 H10C 109.5 .
N3 C11 H11A 109.5 .
N3 C11 H11B 109.5 .
H11A C11 H11B 109.5 .
N3 C11 H11C 109.5 .
H11A C11 H11C 109.5 .
H11B C11 H11C 109.5 .
N4 C12 N5 119.43(15) .
N4 C12 N6 126.50(14) .
N5 C12 N6 113.96(14) .
N5 C13 H13A 109.5 .
N5 C13 H13B 109.5 .
H13A C13 H13B 109.5 .
N5 C13 H13C 109.5 .
H13A C13 H13C 109.5 .
H13B C13 H13C 109.5 .
N5 C14 H14A 109.5 .
N5 C14 H14B 109.5 .
H14A C14 H14B 109.5 .
N5 C14 H14C 109.5 .
H14A C14 H14C 109.5 .
H14B C14 H14C 109.5 .
N6 C15 H15A 109.5 .
N6 C15 H15B 109.5 .
H15A C15 H15B 109.5 .
N6 C15 H15C 109.5 .
H15A C15 H15C 109.5 .
H15B C15 H15C 109.5 .
N6 C16 H16A 109.5 .
N6 C16 H16B 109.5 .
H16A C16 H16B 109.5 .
N6 C16 H16C 109.5 .
H16A C16 H16C 109.5 .
H16B C16 H16C 109.5 .

loop_
_geom_bond_atom_site_label_1
_geom_bond_atom_site_label_2
_geom_bond_distance
_geom_bond_site_symmetry_2
N1 C7 1.3020(19) .
N1 C1 1.3981(19) .
N2 C7 1.3751(19) .
N2 C8 1.456(2) .
N2 C9 1.459(2) .
N3 C7 1.3831(19) .
N3 C10 1.450(2) .
N3 C11 1.451(2) .
N4 C12 1.2963(19) .
N4 C6 1.3990(18) .
N5 C12 1.367(2) .
N5 C13 1.442(2) .
N5 C14 1.462(2) .
N6 C12 1.385(2) .
N6 C16 1.448(2) .
N6 C15 1.460(2) .
N7 C3 1.3461(19) .
N7 C4 1.3481(19) .
C1 C2 1.368(2) .
C1 C6 1.460(2) 3
C2 C3 1.421(2) .
C2 H2 0.9300 .
C3 C4 1.437(2) 3
C4 C5 1.415(2) .
C4 C3 1.437(2) 3
C5 C6 1.369(2) .
C5 H5 0.9300 .
C6 C1 1.460(2) 3
C8 H8A 0.9600 .
C8 H8B 0.9600 .
C8 H8C 0.9600 .
C9 H9A 0.9600 .
C9 H9B 0.9600 .
C9 H9C 0.9600 .
C10 H10A 0.9600 .
C10 H10B 0.9600 .
C10 H10C 0.9600 .
C11 H11A 0.9600 .
C11 H11B 0.9600 .
C11 H11C 0.9600 .
C13 H13A 0.9600 .
C13 H13B 0.9600 .
C13 H13C 0.9600 .
C14 H14A 0.9600 .
C14 H14B 0.9600 .
C14 H14C 0.9600 .
C15 H15A 0.9600 .
C15 H15B 0.9600 .
C15 H15C 0.9600 .
C16 H16A 0.9600 .
C16 H16B 0.9600 .
C16 H16C 0.9600 .

loop_
_geom_torsion_atom_site_label_1
_geom_torsion_atom_site_label_2
_geom_torsion_atom_site_label_3
_geom_torsion_atom_site_label_4
_geom_torsion
_geom_torsion_site_symmetry_1
_geom_torsion_site_symmetry_4
C7 N1 C1 C2 53.4(2) . .
C7 N1 C1 C6 -130.58(15) . 3
N1 C1 C2 C3 175.92(13) . .
C6 C1 C2 C3 -0.1(2) 3 .
C4 N7 C3 C2 178.97(13) . .
C4 N7 C3 C4 -0.4(2) . 3
C1 C2 C3 N7 -177.01(13) . .
C1 C2 C3 C4 2.4(2) . 3
C3 N7 C4 C5 178.56(13) . .
C3 N7 C4 C3 0.4(2) . 3
N7 C4 C5 C6 -174.94(13) . .
C3 C4 C5 C6 3.3(2) 3 .
C4 C5 C6 N4 -179.74(13) . .
C4 C5 C6 C1 -5.6(2) . 3
C12 N4 C6 C5 -125.31(15) . .
C12 N4 C6 C1 60.56(19) . 3
C1 N1 C7 N2 -150.22(14) . .
C1 N1 C7 N3 31.6(2) . .
C8 N2 C7 N1 11.3(2) . .
C9 N2 C7 N1 -138.14(16) . .
C8 N2 C7 N3 -170.43(13) . .
C9 N2 C7 N3 40.2(2) . .
C10 N3 C7 N1 -137.62(17) . .
C11 N3 C7 N1 21.8(2) . .
C10 N3 C7 N2 44.2(2) . .
C11 N3 C7 N2 -156.38(14) . .
C6 N4 C12 N5 -156.76(14) . .
C6 N4 C12 N6 27.4(2) . .
C13 N5 C12 N4 12.9(2) . .
C14 N5 C12 N4 -143.39(16) . .
C13 N5 C12 N6 -170.70(15) . .
C14 N5 C12 N6 33.0(2) . .
C16 N6 C12 N4 24.0(2) . .
C15 N6 C12 N4 -128.03(16) . .
C16 N6 C12 N5 -152.09(14) . .
C15 N6 C12 N5 55.92(19) . .
